data_1566676
loop_
_publ_author_name
'Nguyen, Vu T.'
'Haug, Graham C.'
'Nguyen, Viet D.'
'Vuong, Ngan T. H.'
'Karki, Guna B.'
'Arman, Hadi'
'Larionov, Oleg V.'

_publ_section_title
;
 Functional Group Divergence and the Structural Basis of Acridine
 Photocatalysis Revealed by Direct Decarboxysulfonylation
;
_journal_name_full 'Chemical Science'
_journal_paper_doi 10.1039/D2SC00789D
_journal_year 2022
_chemical_formula_moiety 'C15 H17 N O2 S'
_chemical_formula_sum 'C15 H17 N O2 S'
_chemical_formula_weight 275.35
_space_group_crystal_system monoclinic
_space_group_IT_number 14
_space_group_name_Hall '-P 2ybc'
_space_group_name_H-M_alt 'P 1 21/c 1'
_atom_sites_solution_hydrogens geom
_atom_sites_solution_primary dual
_audit_creation_date 2020-10-26
_audit_creation_method
;
Olex2 1.3-ac4
(compiled 2019.10.09 svn.r3662 for Rigaku Oxford Diffraction, GUI svn.r5959)
;
_audit_update_record
;
2020-11-05 deposited with the CCDC.	2022-03-21 downloaded from the CCDC.
;
_cell_angle_alpha 90
_cell_angle_beta 114.8370(16)
_cell_angle_gamma 90
_cell_formula_units_Z 4
_cell_length_a 9.06120(12)
_cell_length_b 15.82137(16)
_cell_length_c 10.26220(14)
_cell_measurement_reflns_used 9829
_cell_measurement_temperature 100.00(10)
_cell_measurement_theta_max 75.3960
_cell_measurement_theta_min 5.3550
_cell_volume 1335.12(3)
_computing_cell_refinement 'CrysAlisPro 1.171.40.63a (Rigaku OD, 2019)'
_computing_data_collection 'CrysAlisPro 1.171.40.63a (Rigaku OD, 2019)'
_computing_data_reduction 'CrysAlisPro 1.171.40.63a (Rigaku OD, 2019)'
_computing_molecular_graphics 'Olex2 1.3-ac4 (Dolomanov et al., 2009)'
_computing_publication_material 'Olex2 1.3-ac4 (Dolomanov et al., 2009)'
_computing_structure_refinement 'ShelXL 2018/3 (Sheldrick, 2015)'
_computing_structure_solution 'ShelXT n/a (Sheldrick, 2015)'
_diffrn_ambient_environment N~2~
_diffrn_ambient_temperature 100.00(10)
_diffrn_detector 'Hybrid Pixel Array Detector'
_diffrn_detector_area_resol_mean 10.0000
_diffrn_detector_type HyPix
_diffrn_measured_fraction_theta_full 0.999
_diffrn_measured_fraction_theta_max 0.966
_diffrn_measurement_details
;
List of Runs (angles in degrees, time in seconds):

  # Type    Start    End  Width  t~exp~   \w     \q     \k     \f   Frames
#--------------------------------------------------------------------------
  1  \w   -121.00 -32.00   0.50    0.05    --  -46.87 -31.00 -82.00  178
  2  \w     33.00 122.00   0.50    0.05    --   46.87  31.00  77.00  178
  3  \w    -28.00  38.00   0.50    0.05    --   46.87 -31.00 -82.00  132
  4  \w   -163.00 -73.00   0.50    0.10    --  -88.50 -31.00 -82.00  180
  5  \w     91.00 178.00   0.50    0.10    --  106.69  31.00  77.00  174
  6  \w   -120.00 -87.00   0.50    0.05    --  -46.87-125.00  60.00   66
  7  \w    -38.00  28.00   0.50    0.05    --  -46.87  31.00  77.00  132
  8  \w    -28.00  30.00   0.50    0.05    --   46.87 -19.00-180.00  116
  9  \w    -51.00 -16.00   0.50    0.10    --  -88.50  45.00  60.00   70
 10  \w    -71.00 -15.00   0.50    0.10    --  -88.50  61.00-120.00  112
 11  \w   -160.00-100.00   0.50    0.10    --  -88.50 -94.00  30.00  120
 12  \w    -51.00 -16.00   0.50    0.10    --  -88.50  45.00 150.00   70
 13  \w    -51.00 -16.00   0.50    0.10    --  -88.50  45.00 -90.00   70
 14  \w     34.00  71.00   0.50    0.10    --  106.69 -61.00 -60.00   74
 15  \w     34.00  71.00   0.50    0.10    --  106.69 -61.00  30.00   74
 16  \w     34.00 101.00   0.50    0.10    --  106.69 -77.00-180.00  134
 17  \w     34.00  71.00   0.50    0.10    --  106.69 -61.00-180.00   74
 18  \w     95.00 178.00   0.50    0.10    --  106.69 125.00 -90.00  166
 19  \w     92.00 178.00   0.50    0.10    --  106.69  45.00 150.00  172
 20  \w     34.00 101.00   0.50    0.10    --  106.69 -77.00   0.00  134
 21  \w     34.00 101.00   0.50    0.10    --  106.69 -77.00 -90.00  134
 22  \w     34.00  71.00   0.50    0.10    --  106.69 -61.00   0.00   74
 23  \w   -120.00 -83.00   0.50    0.05    --  -46.87 -57.00  30.00   74
 24  \w     32.00 121.00   0.50    0.05    --   46.87  37.00 150.00  178
 25  \w     32.00 121.00   0.50    0.05    --   46.87  37.00 -30.00  178
 26  \w     32.00 121.00   0.50    0.05    --   46.87  37.00 -90.00  178
 27  \w     32.00 121.00   0.50    0.05    --   46.87  37.00-120.00  178
 28  \w   -161.00-136.00   0.50    0.10    --  -88.50 -45.00-150.00   50
;
_diffrn_measurement_device 'four-circle diffractometer'
_diffrn_measurement_device_type 'XtaLAB Synergy, Dualflex, HyPix'
_diffrn_measurement_method '\w scans'
_diffrn_orient_matrix_type 'CrysAlisPro convention (1999,Acta A55,543-557)'
_diffrn_orient_matrix_UB_11 -0.0581928000
_diffrn_orient_matrix_UB_12 0.0388819000
_diffrn_orient_matrix_UB_13 -0.1510812000
_diffrn_orient_matrix_UB_21 0.1757291000
_diffrn_orient_matrix_UB_22 -0.0019487000
_diffrn_orient_matrix_UB_23 0.0130808000
_diffrn_orient_matrix_UB_31 -0.0291378000
_diffrn_orient_matrix_UB_32 -0.0892249000
_diffrn_orient_matrix_UB_33 -0.0660528000
_diffrn_radiation_monochromator mirror
_diffrn_radiation_probe x-ray
_diffrn_radiation_type 'Cu K\a'
_diffrn_radiation_wavelength 1.54184
_diffrn_reflns_av_R_equivalents 0.0394
_diffrn_reflns_av_unetI/netI 0.0258
_diffrn_reflns_Laue_measured_fraction_full 0.999
_diffrn_reflns_Laue_measured_fraction_max 0.966
_diffrn_reflns_limit_h_max 10
_diffrn_reflns_limit_h_min -11
_diffrn_reflns_limit_k_max 15
_diffrn_reflns_limit_k_min -19
_diffrn_reflns_limit_l_max 12
_diffrn_reflns_limit_l_min -12
_diffrn_reflns_number 15529
_diffrn_reflns_point_group_measured_fraction_full 0.999
_diffrn_reflns_point_group_measured_fraction_max 0.966
_diffrn_reflns_theta_full 67.684
_diffrn_reflns_theta_max 76.259
_diffrn_reflns_theta_min 5.379
_diffrn_source 'micro-focus sealed X-ray tube'
_diffrn_source_type 'PhotonJet (Cu) X-ray Source'
_exptl_absorpt_coefficient_mu 2.130
_exptl_absorpt_correction_T_max 1.000
_exptl_absorpt_correction_T_min 0.342
_exptl_absorpt_correction_type gaussian
_exptl_absorpt_process_details
;
CrysAlisPro 1.171.40.63a (Rigaku Oxford Diffraction, 2019)
Numerical absorption correction based on gaussian integration over
			a multifaceted crystal model
Empirical absorption correction using spherical harmonics,
 implemented in SCALE3 ABSPACK scaling algorithm.
;
_exptl_crystal_colour 'clear colourless'
_exptl_crystal_colour_lustre clear
_exptl_crystal_colour_primary colourless
_exptl_crystal_density_diffrn 1.370
_exptl_crystal_description block
_exptl_crystal_F_000 584
_exptl_crystal_size_max 0.276
_exptl_crystal_size_mid 0.123
_exptl_crystal_size_min 0.094
_refine_diff_density_max 0.348
_refine_diff_density_min -0.449
_refine_diff_density_rms 0.047
_refine_ls_extinction_coef 0.0009(2)
_refine_ls_extinction_expression Fc^*^=kFc[1+0.001xFc^2^\l^3^/sin(2\q)]^-1/4^
_refine_ls_extinction_method 'SHELXL-2018/3 (Sheldrick 2018)'
_refine_ls_goodness_of_fit_ref 1.076
_refine_ls_hydrogen_treatment constr
_refine_ls_matrix_type full
_refine_ls_number_parameters 173
_refine_ls_number_reflns 2694
_refine_ls_number_restraints 0
_refine_ls_restrained_S_all 1.076
_refine_ls_R_factor_all 0.0326
_refine_ls_R_factor_gt 0.0309
_refine_ls_shift/su_max 0.000
_refine_ls_shift/su_mean 0.000
_refine_ls_structure_factor_coef Fsqd
_refine_ls_weighting_details 'w=1/[\s^2^(Fo^2^)+(0.0415P)^2^+0.5688P] where P=(Fo^2^+2Fc^2^)/3'
_refine_ls_weighting_scheme calc
_refine_ls_wR_factor_gt 0.0832
_refine_ls_wR_factor_ref 0.0846
_reflns_Friedel_coverage 0.000
_reflns_number_gt 2515
_reflns_number_total 2694
_reflns_threshold_expression 'I > 2\s(I)'
_cod_data_source_file d2sc00789d2.cif
_cod_data_source_block hpd237
_cod_database_code 1566676
_shelx_shelxl_version_number 2018/3
_chemical_oxdiff_formula 'C H N O S'
_chemical_oxdiff_usercomment 'SO2 small vial'
_shelx_space_group_comment
;
The symmetry employed for this shelxl refinement is uniquely defined
by the following loop, which should always be used as a source of
symmetry information in preference to the above space-group names.
They are only intended as comments.
;
_shelx_estimated_absorpt_t_max 0.825
_shelx_estimated_absorpt_t_min 0.591
_reflns_odcompleteness_completeness 100.00
_reflns_odcompleteness_iscentric 1
_reflns_odcompleteness_theta 66.97
_olex2_refinement_description
;
1. Fixed Uiso
 At 1.2 times of:
  All C(H) groups, All C(H,H) groups
2.a Ternary CH refined with riding coordinates:
 C10(H10)
2.b Secondary CH2 refined with riding coordinates:
 C15(H15A,H15B), C11(H11A,H11B), C14(H14A,H14B), C13(H13A,H13B), C12(H12A,H12B)
2.c Aromatic/amide H refined with riding coordinates:
 C8(H8), C4(H4), C9(H9), C6(H6), C3(H3), C5(H5)
;
_olex2_exptl_crystal_mounting_method 'nylon loop'
_olex2_submission_special_instructions 'No special instructions were received'
_oxdiff_exptl_absorpt_empirical_details
;
Empirical correction (ABSPACK) includes:
- Absorption correction using spherical harmonics
- Frame scaling
;
_oxdiff_exptl_absorpt_empirical_full_max 1.394
_oxdiff_exptl_absorpt_empirical_full_min 0.737

loop_
_space_group_symop_operation_xyz
'x, y, z'
'-x, y+1/2, -z+1/2'
'-x, -y, -z'
'x, -y-1/2, z-1/2'

loop_
_atom_site_label
_atom_site_type_symbol
_atom_site_fract_x
_atom_site_fract_y
_atom_site_fract_z
_atom_site_U_iso_or_equiv
_atom_site_adp_type
_atom_site_occupancy
_atom_site_site_symmetry_order
_atom_site_calc_flag
_atom_site_refinement_flags_posn
_atom_site_refinement_flags_adp
_atom_site_refinement_flags_occupancy
_atom_site_disorder_assembly
_atom_site_disorder_group
S1 S 0.31364(4) 0.46193(2) 0.22813(3) 0.01334(12) Uani 1 1 d . . . . .
O1 O 0.24285(12) 0.52552(6) 0.28605(11) 0.0199(2) Uani 1 1 d . . . . .
O2 O 0.26517(12) 0.46216(6) 0.07478(10) 0.0191(2) Uani 1 1 d . . . . .
C10 C 0.53069(15) 0.47016(8) 0.31665(14) 0.0137(3) Uani 1 1 d . . . . .
H10 H 0.566304 0.458612 0.421315 0.016 Uiso 1 1 calc R U . . .
C15 C 0.57423(16) 0.56204(8) 0.29811(14) 0.0168(3) Uani 1 1 d . . . . .
H15A H 0.534446 0.575502 0.194699 0.020 Uiso 1 1 calc R U . . .
H15B H 0.521348 0.601150 0.340740 0.020 Uiso 1 1 calc R U . . .
N1 N 0.37932(13) 0.32724(7) 0.39235(12) 0.0163(2) Uani 1 1 d . . . . .
C7 C 0.07137(16) 0.25022(8) 0.26131(14) 0.0153(3) Uani 1 1 d . . . . .
C11 C 0.61489(15) 0.40720(8) 0.25681(14) 0.0159(3) Uani 1 1 d . . . . .
H11A H 0.576863 0.415952 0.152173 0.019 Uiso 1 1 calc R U . . .
H11B H 0.587344 0.348704 0.272783 0.019 Uiso 1 1 calc R U . . .
C8 C 0.19845(17) 0.21423(8) 0.38360(14) 0.0176(3) Uani 1 1 d . . . . .
H8 H 0.180890 0.163081 0.423489 0.021 Uiso 1 1 calc R U . . .
C2 C 0.10173(15) 0.32723(8) 0.20512(13) 0.0143(3) Uani 1 1 d . . . . .
C14 C 0.75937(16) 0.57320(9) 0.37258(15) 0.0181(3) Uani 1 1 d . . . . .
H14A H 0.787940 0.631699 0.357718 0.022 Uiso 1 1 calc R U . . .
H14B H 0.797380 0.564016 0.477114 0.022 Uiso 1 1 calc R U . . .
C4 C -0.17207(16) 0.32387(9) 0.01880(15) 0.0205(3) Uani 1 1 d . . . . .
H4 H -0.255955 0.348317 -0.063610 0.025 Uiso 1 1 calc R U . . .
C1 C 0.26199(15) 0.36111(8) 0.27974(13) 0.0134(3) Uani 1 1 d . . . . .
C9 C 0.34595(17) 0.25343(9) 0.44361(15) 0.0185(3) Uani 1 1 d . . . . .
H9 H 0.429691 0.228142 0.525139 0.022 Uiso 1 1 calc R U . . .
C13 C 0.84471(16) 0.51090(9) 0.31329(15) 0.0185(3) Uani 1 1 d . . . . .
H13A H 0.812344 0.522395 0.210073 0.022 Uiso 1 1 calc R U . . .
H13B H 0.963958 0.518306 0.364314 0.022 Uiso 1 1 calc R U . . .
C6 C -0.08284(17) 0.21084(9) 0.19267(15) 0.0189(3) Uani 1 1 d . . . . .
H6 H -0.104035 0.159472 0.229648 0.023 Uiso 1 1 calc R U . . .
C3 C -0.02464(16) 0.36411(9) 0.08301(14) 0.0170(3) Uani 1 1 d . . . . .
H3 H -0.007255 0.416337 0.045966 0.020 Uiso 1 1 calc R U . . .
C5 C -0.20104(16) 0.24677(9) 0.07326(15) 0.0204(3) Uani 1 1 d . . . . .
H5 H -0.303514 0.219615 0.026559 0.024 Uiso 1 1 calc R U . . .
C12 C 0.79947(16) 0.42022(9) 0.33246(15) 0.0182(3) Uani 1 1 d . . . . .
H12A H 0.837855 0.407749 0.436084 0.022 Uiso 1 1 calc R U . . .
H12B H 0.854046 0.380571 0.292227 0.022 Uiso 1 1 calc R U . . .

loop_
_atom_site_aniso_label
_atom_site_aniso_U_11
_atom_site_aniso_U_22
_atom_site_aniso_U_33
_atom_site_aniso_U_23
_atom_site_aniso_U_13
_atom_site_aniso_U_12
S1 0.01167(18) 0.01099(18) 0.01588(18) 0.00057(10) 0.00434(13) -0.00068(11)
O1 0.0160(5) 0.0145(5) 0.0300(5) -0.0010(4) 0.0103(4) 0.0018(4)
O2 0.0177(5) 0.0194(5) 0.0165(5) 0.0028(4) 0.0035(4) -0.0037(4)
C10 0.0116(6) 0.0135(6) 0.0152(6) -0.0010(5) 0.0048(5) -0.0014(5)
C15 0.0155(6) 0.0141(7) 0.0198(6) -0.0002(5) 0.0065(5) -0.0018(5)
N1 0.0149(5) 0.0158(6) 0.0169(5) 0.0012(4) 0.0056(4) 0.0008(4)
C7 0.0164(6) 0.0126(6) 0.0194(6) -0.0026(5) 0.0100(5) -0.0001(5)
C11 0.0150(6) 0.0144(6) 0.0184(6) -0.0030(5) 0.0070(5) -0.0009(5)
C8 0.0222(7) 0.0123(6) 0.0212(6) 0.0015(5) 0.0118(6) 0.0008(5)
C2 0.0139(6) 0.0129(6) 0.0168(6) -0.0018(5) 0.0072(5) 0.0005(5)
C14 0.0166(7) 0.0164(7) 0.0206(6) -0.0009(5) 0.0071(5) -0.0045(5)
C4 0.0148(6) 0.0237(7) 0.0202(7) -0.0014(5) 0.0045(5) 0.0011(5)
C1 0.0139(6) 0.0114(6) 0.0155(6) -0.0003(5) 0.0068(5) 0.0000(5)
C9 0.0186(7) 0.0163(7) 0.0192(6) 0.0047(5) 0.0066(5) 0.0031(5)
C13 0.0148(6) 0.0222(7) 0.0189(6) -0.0002(5) 0.0076(5) -0.0029(5)
C6 0.0209(7) 0.0129(6) 0.0268(7) -0.0040(5) 0.0138(6) -0.0035(5)
C3 0.0142(6) 0.0172(7) 0.0194(6) 0.0008(5) 0.0069(5) 0.0007(5)
C5 0.0139(6) 0.0211(7) 0.0260(7) -0.0082(5) 0.0081(6) -0.0049(5)
C12 0.0155(6) 0.0191(7) 0.0202(6) -0.0014(5) 0.0077(5) 0.0005(5)

loop_
_atom_type_symbol
_atom_type_description
_atom_type_scat_dispersion_real
_atom_type_scat_dispersion_imag
_atom_type_scat_source
C C 0.0181 0.0091 'International Tables Vol C Tables 4.2.6.8 and 6.1.1.4'
H H 0.0000 0.0000 'International Tables Vol C Tables 4.2.6.8 and 6.1.1.4'
N N 0.0311 0.0180 'International Tables Vol C Tables 4.2.6.8 and 6.1.1.4'
O O 0.0492 0.0322 'International Tables Vol C Tables 4.2.6.8 and 6.1.1.4'
S S 0.3331 0.5567 'International Tables Vol C Tables 4.2.6.8 and 6.1.1.4'

loop_
_exptl_crystal_face_index_h
_exptl_crystal_face_index_k
_exptl_crystal_face_index_l
_exptl_crystal_face_perp_dist
4 -7 -4 0.0556
5 5 -1 0.0687
-4 7 4 0.0371
-6 -3 2 0.0491
3 -3 -6 0.0426
4 6 -5 0.0504
-3 4 6 0.0542
-3 -7 4 0.0578

loop_
_geom_angle_atom_site_label_1
_geom_angle_atom_site_label_2
_geom_angle_atom_site_label_3
_geom_angle
_geom_angle_site_symmetry_1
_geom_angle_site_symmetry_3
_geom_angle_publ_flag
O1 S1 C10 108.82(6) . . ?
O1 S1 C1 106.24(6) . . ?
O2 S1 O1 117.43(6) . . ?
O2 S1 C10 108.59(6) . . ?
O2 S1 C1 108.93(6) . . ?
C10 S1 C1 106.29(6) . . ?
S1 C10 H10 108.8 . . ?
C15 C10 S1 106.85(9) . . ?
C15 C10 H10 108.8 . . ?
C11 C10 S1 112.03(9) . . ?
C11 C10 H10 108.8 . . ?
C11 C10 C15 111.60(11) . . ?
C10 C15 H15A 109.8 . . ?
C10 C15 H15B 109.8 . . ?
H15A C15 H15B 108.3 . . ?
C14 C15 C10 109.31(11) . . ?
C14 C15 H15A 109.8 . . ?
C14 C15 H15B 109.8 . . ?
C1 N1 C9 117.39(11) . . ?
C8 C7 C2 118.62(12) . . ?
C6 C7 C8 121.85(12) . . ?
C6 C7 C2 119.53(12) . . ?
C10 C11 H11A 109.8 . . ?
C10 C11 H11B 109.8 . . ?
C10 C11 C12 109.31(10) . . ?
H11A C11 H11B 108.3 . . ?
C12 C11 H11A 109.8 . . ?
C12 C11 H11B 109.8 . . ?
C7 C8 H8 120.2 . . ?
C9 C8 C7 119.65(12) . . ?
C9 C8 H8 120.2 . . ?
C7 C2 C1 115.42(11) . . ?
C3 C2 C7 119.19(12) . . ?
C3 C2 C1 125.39(12) . . ?
C15 C14 H14A 109.4 . . ?
C15 C14 H14B 109.4 . . ?
H14A C14 H14B 108.0 . . ?
C13 C14 C15 110.97(11) . . ?
C13 C14 H14A 109.4 . . ?
C13 C14 H14B 109.4 . . ?
C3 C4 H4 119.5 . . ?
C3 C4 C5 121.06(13) . . ?
C5 C4 H4 119.5 . . ?
N1 C1 S1 113.94(9) . . ?
N1 C1 C2 125.66(12) . . ?
C2 C1 S1 120.29(10) . . ?
N1 C9 H9 118.4 . . ?
C8 C9 N1 123.27(12) . . ?
C8 C9 H9 118.4 . . ?
C14 C13 H13A 109.6 . . ?
C14 C13 H13B 109.6 . . ?
H13A C13 H13B 108.1 . . ?
C12 C13 C14 110.27(11) . . ?
C12 C13 H13A 109.6 . . ?
C12 C13 H13B 109.6 . . ?
C7 C6 H6 120.0 . . ?
C5 C6 C7 120.01(13) . . ?
C5 C6 H6 120.0 . . ?
C2 C3 H3 120.2 . . ?
C4 C3 C2 119.64(13) . . ?
C4 C3 H3 120.2 . . ?
C4 C5 H5 119.7 . . ?
C6 C5 C4 120.54(12) . . ?
C6 C5 H5 119.7 . . ?
C11 C12 H12A 109.5 . . ?
C11 C12 H12B 109.5 . . ?
C13 C12 C11 110.84(11) . . ?
C13 C12 H12A 109.5 . . ?
C13 C12 H12B 109.5 . . ?
H12A C12 H12B 108.1 . . ?

loop_
_geom_bond_atom_site_label_1
_geom_bond_atom_site_label_2
_geom_bond_distance
_geom_bond_site_symmetry_2
_geom_bond_publ_flag
S1 O1 1.4483(10) . ?
S1 O2 1.4453(10) . ?
S1 C10 1.7915(13) . ?
S1 C1 1.8032(13) . ?
C10 H10 1.0000 . ?
C10 C15 1.5388(18) . ?
C10 C11 1.5313(17) . ?
C15 H15A 0.9900 . ?
C15 H15B 0.9900 . ?
C15 C14 1.5338(17) . ?
N1 C1 1.3118(16) . ?
N1 C9 1.3658(17) . ?
C7 C8 1.4181(19) . ?
C7 C2 1.4234(18) . ?
C7 C6 1.4177(18) . ?
C11 H11A 0.9900 . ?
C11 H11B 0.9900 . ?
C11 C12 1.5335(17) . ?
C8 H8 0.9500 . ?
C8 C9 1.3634(19) . ?
C2 C1 1.4312(18) . ?
C2 C3 1.4200(18) . ?
C14 H14A 0.9900 . ?
C14 H14B 0.9900 . ?
C14 C13 1.5281(19) . ?
C4 H4 0.9500 . ?
C4 C3 1.3728(19) . ?
C4 C5 1.412(2) . ?
C9 H9 0.9500 . ?
C13 H13A 0.9900 . ?
C13 H13B 0.9900 . ?
C13 C12 1.5273(19) . ?
C6 H6 0.9500 . ?
C6 C5 1.367(2) . ?
C3 H3 0.9500 . ?
C5 H5 0.9500 . ?
C12 H12A 0.9900 . ?
C12 H12B 0.9900 . ?

loop_
_geom_torsion_atom_site_label_1
_geom_torsion_atom_site_label_2
_geom_torsion_atom_site_label_3
_geom_torsion_atom_site_label_4
_geom_torsion
_geom_torsion_site_symmetry_1
_geom_torsion_site_symmetry_2
_geom_torsion_site_symmetry_3
_geom_torsion_site_symmetry_4
_geom_torsion_publ_flag
S1 C10 C15 C14 179.75(9) . . . . ?
S1 C10 C11 C12 177.55(9) . . . . ?
O1 S1 C10 C15 -55.11(10) . . . . ?
O1 S1 C10 C11 -177.61(9) . . . . ?
O1 S1 C1 N1 -99.42(10) . . . . ?
O1 S1 C1 C2 77.04(11) . . . . ?
O2 S1 C10 C15 73.80(9) . . . . ?
O2 S1 C10 C11 -48.70(10) . . . . ?
O2 S1 C1 N1 133.20(10) . . . . ?
O2 S1 C1 C2 -50.35(12) . . . . ?
C10 S1 C1 N1 16.37(11) . . . . ?
C10 S1 C1 C2 -167.17(10) . . . . ?
C10 C15 C14 C13 57.03(14) . . . . ?
C10 C11 C12 C13 -57.72(14) . . . . ?
C15 C10 C11 C12 57.78(14) . . . . ?
C15 C14 C13 C12 -57.97(14) . . . . ?
C7 C8 C9 N1 0.4(2) . . . . ?
C7 C2 C1 S1 -175.80(9) . . . . ?
C7 C2 C1 N1 0.22(19) . . . . ?
C7 C2 C3 C4 -1.85(19) . . . . ?
C7 C6 C5 C4 -1.2(2) . . . . ?
C11 C10 C15 C14 -57.47(14) . . . . ?
C8 C7 C2 C1 0.18(17) . . . . ?
C8 C7 C2 C3 -179.78(12) . . . . ?
C8 C7 C6 C5 -178.68(12) . . . . ?
C2 C7 C8 C9 -0.45(19) . . . . ?
C2 C7 C6 C5 0.1(2) . . . . ?
C14 C13 C12 C11 58.22(14) . . . . ?
C1 S1 C10 C15 -169.14(8) . . . . ?
C1 S1 C10 C11 68.35(10) . . . . ?
C1 N1 C9 C8 0.0(2) . . . . ?
C1 C2 C3 C4 178.20(12) . . . . ?
C9 N1 C1 S1 175.91(9) . . . . ?
C9 N1 C1 C2 -0.3(2) . . . . ?
C6 C7 C8 C9 178.33(13) . . . . ?
C6 C7 C2 C1 -178.63(11) . . . . ?
C6 C7 C2 C3 1.41(19) . . . . ?
C3 C2 C1 S1 4.16(18) . . . . ?
C3 C2 C1 N1 -179.83(12) . . . . ?
C3 C4 C5 C6 0.7(2) . . . . ?
C5 C4 C3 C2 0.8(2) . . . . ?

loop_
_exptl_oxdiff_crystal_face_indexfrac_h
_exptl_oxdiff_crystal_face_indexfrac_k
_exptl_oxdiff_crystal_face_indexfrac_l
_exptl_oxdiff_crystal_face_x
_exptl_oxdiff_crystal_face_y
_exptl_oxdiff_crystal_face_z
4.0455 -6.6785 -3.8738 0.0902 0.6733 0.7339
5.0530 4.9763 -1.4110 0.1126 0.8598 -0.4980
-3.9434 6.8341 3.8595 -0.0879 -0.6558 -0.7498
-5.5518 -3.2654 2.1170 -0.1237 -0.9416 0.3133
2.9894 -3.1181 -6.2945 0.6558 0.4491 0.6069
3.5526 5.6718 -5.1626 0.7938 0.5457 -0.2686
-2.7555 4.0468 6.0918 -0.6027 -0.4124 -0.6832
-3.1903 -7.4830 4.0454 -0.7165 -0.4931 0.4934
